data_2104708
loop_
_publ_author_name
'Siegler, Maxime A.'
'Prewitt, Jacob H.'
'Kelley, Steven P.'
'Parkin, Sean'
'Selegue, John P.'
'Brock, Carolyn Pratt'

_publ_section_title
;
 More examples of the
 15-crown-5&#x00B7;&#x00B7;&#x00B7;H~2~O---<i>M</i>---OH~2~&#x00B7;&#x00B7;&#x00B7;15-crown-5
 motif, <i>M</i> = Al^3+^, Cr^3+^ and Pd^2+^
;
_journal_issue 2
_journal_name_full 'Acta Crystallographica Section B'
_journal_page_first 213
_journal_page_last 221
_journal_paper_doi 10.1107/S0108768110007202
_journal_volume 66
_journal_year 2010
_chemical_formula_moiety 'C10 H20 O5, Al H12 O6, 3(N O3), 4(H2 O)'
_chemical_formula_sum 'C10 H40 Al N3 O24'
_chemical_formula_weight 613.43
_chemical_name_systematic
;
 ?
;
_space_group_IT_number 15
_symmetry_cell_setting monoclinic
_symmetry_space_group_name_Hall '-C 2yc'
_symmetry_space_group_name_H-M 'C 1 2/c 1'
_atom_sites_solution_hydrogens geom
_atom_sites_solution_primary direct
_atom_sites_solution_secondary difmap
_audit_creation_method SHELXL-97
_cell_angle_alpha 90.00
_cell_angle_beta 99.3468(7)
_cell_angle_gamma 90.00
_cell_formula_units_Z 8
_cell_length_a 18.6039(3)
_cell_length_b 9.36110(10)
_cell_length_c 31.5795(5)
_cell_measurement_reflns_used 6560
_cell_measurement_temperature 90.0(2)
_cell_measurement_theta_max 27.48
_cell_measurement_theta_min 1.00
_cell_volume 5426.65(14)
_computing_cell_refinement 'SCALEPACK (Otwinowski & Minor, 1997)'
_computing_data_collection 'COLLECT (Nonius, 1998)'
_computing_data_reduction 'DENZO-SMN (Otwinowski & Minor, 1997)'
_computing_molecular_graphics 'XP in SHELXTL (Sheldrick, 2008)'
_computing_publication_material
;
SHELX-97 (Sheldrick, 2008) and local procedures
;
_computing_structure_refinement 'SHELXL-97 (Sheldrick, 2008)'
_computing_structure_solution 'SHELXS-97 (Sheldrick, 2008)'
_diffrn_ambient_temperature 90.0(2)
_diffrn_detector_area_resol_mean 9.1
_diffrn_measured_fraction_theta_full 0.998
_diffrn_measured_fraction_theta_max 0.998
_diffrn_measurement_device_type 'Nonius KappaCCD diffractometer'
_diffrn_measurement_method '\w scans at fixed \c = 55\%'
_diffrn_radiation_monochromator graphite
_diffrn_radiation_source 'fine-focus sealed tube'
_diffrn_radiation_type MoK\a
_diffrn_radiation_wavelength 0.71073
_diffrn_reflns_av_R_equivalents 0.0610
_diffrn_reflns_av_sigmaI/netI 0.0524
_diffrn_reflns_limit_h_max 24
_diffrn_reflns_limit_h_min -23
_diffrn_reflns_limit_k_max 12
_diffrn_reflns_limit_k_min -12
_diffrn_reflns_limit_l_max 40
_diffrn_reflns_limit_l_min -40
_diffrn_reflns_number 40687
_diffrn_reflns_theta_full 27.47
_diffrn_reflns_theta_max 27.47
_diffrn_reflns_theta_min 1.31
_diffrn_standards_number 0
_exptl_absorpt_coefficient_mu 0.178
_exptl_absorpt_correction_T_max 0.970
_exptl_absorpt_correction_T_min 0.957
_exptl_absorpt_correction_type multi-scan
_exptl_absorpt_process_details 'Scalepack (Otwinowski & Minor, 1997)'
_exptl_crystal_colour colourless
_exptl_crystal_density_diffrn 1.502
_exptl_crystal_density_method 'not measured'
_exptl_crystal_description block
_exptl_crystal_F_000 2608
_exptl_crystal_size_max 0.25
_exptl_crystal_size_mid 0.22
_exptl_crystal_size_min 0.17
_refine_diff_density_max 0.790
_refine_diff_density_min -0.475
_refine_ls_extinction_method none
_refine_ls_goodness_of_fit_ref 1.045
_refine_ls_hydrogen_treatment mixed
_refine_ls_matrix_type full
_refine_ls_number_parameters 440
_refine_ls_number_reflns 6212
_refine_ls_number_restraints 41
_refine_ls_restrained_S_all 1.046
_refine_ls_R_factor_all 0.0800
_refine_ls_R_factor_gt 0.0422
_refine_ls_shift/su_max 0.000
_refine_ls_shift/su_mean 0.000
_refine_ls_structure_factor_coef Fsqd
_refine_ls_weighting_details 'calc w=1/[\s^2^(Fo^2^)+(0.0561P)^2^+1.7455P] where P=(Fo^2^+2Fc^2^)/3'
_refine_ls_weighting_scheme calc
_refine_ls_wR_factor_gt 0.0995
_refine_ls_wR_factor_ref 0.1136
_reflns_number_gt 4125
_reflns_number_total 6212
_reflns_threshold_expression >2\s(I)
_cod_data_source_file zb5012.cif
_cod_data_source_block 2
_cod_original_sg_symbol_H-M 'C 2/c'
_cod_database_code 2104708
_cod_database_fobs_code 2104708

loop_
_symmetry_equiv_pos_as_xyz
'x, y, z'
'-x, y, -z+1/2'
'x+1/2, y+1/2, z'
'-x+1/2, y+1/2, -z+1/2'
'-x, -y, -z'
'x, -y, z-1/2'
'-x+1/2, -y+1/2, -z'
'x+1/2, -y+1/2, z-1/2'

loop_
_atom_site_type_symbol
_atom_site_label
_atom_site_fract_x
_atom_site_fract_y
_atom_site_fract_z
_atom_site_U_iso_or_equiv
_atom_site_adp_type
_atom_site_calc_flag
_atom_site_refinement_flags
_atom_site_occupancy
_atom_site_disorder_assembly
_atom_site_disorder_group
O O1 0.16129(7) 0.03541(14) 0.11965(4) 0.0216(3) Uani d . 1 . .
O O2 0.28192(7) 0.21150(14) 0.13652(4) 0.0199(3) Uani d . 1 . .
O O3 0.20544(7) 0.46676(14) 0.12655(4) 0.0235(3) Uani d . 1 . .
O O4 0.09378(7) 0.43426(14) 0.05462(4) 0.0226(3) Uani d . 1 . .
O O5 0.07704(7) 0.13060(14) 0.04249(4) 0.0212(3) Uani d . 1 . .
C C1 0.23193(11) -0.0252(2) 0.13278(6) 0.0225(4) Uani d . 1 . .
H H1A 0.2548 -0.0479 0.1074 0.027 Uiso calc R 1 . .
H H1B 0.2281 -0.1144 0.1491 0.027 Uiso calc R 1 . .
C C2 0.27675(11) 0.0832(2) 0.16048(6) 0.0238(5) Uani d . 1 . .
H H2A 0.2539 0.1043 0.1860 0.029 Uiso calc R 1 . .
H H2B 0.3261 0.0445 0.1705 0.029 Uiso calc R 1 . .
C C3 0.30244(11) 0.3318(2) 0.16403(6) 0.0224(4) Uani d . 1 . .
H H3A 0.3555 0.3295 0.1746 0.027 Uiso calc R 1 . .
H H3B 0.2768 0.3278 0.1891 0.027 Uiso calc R 1 . .
C C4 0.28273(10) 0.4669(2) 0.13928(6) 0.0222(4) Uani d . 1 . .
H H4A 0.2981 0.5512 0.1575 0.027 Uiso calc R 1 . .
H H4B 0.3073 0.4704 0.1137 0.027 Uiso calc R 1 . .
C C5 0.17903(11) 0.5826(2) 0.09960(7) 0.0244(5) Uani d . 1 . .
H H5A 0.2067 0.5901 0.0754 0.029 Uiso calc R 1 . .
H H5B 0.1848 0.6731 0.1160 0.029 Uiso calc R 1 . .
C C6 0.10010(11) 0.5557(2) 0.08295(7) 0.0245(5) Uani d . 1 . .
H H6A 0.0737 0.5370 0.1072 0.029 Uiso calc R 1 . .
H H6B 0.0782 0.6408 0.0673 0.029 Uiso calc R 1 . .
C C7 0.02354(11) 0.3667(2) 0.04979(7) 0.0238(5) Uani d . 1 . .
H H7A -0.0145 0.4329 0.0357 0.029 Uiso calc R 1 . .
H H7B 0.0118 0.3405 0.0783 0.029 Uiso calc R 1 . .
C C8 0.02597(11) 0.2353(2) 0.02283(6) 0.0224(4) Uani d . 1 . .
H H8A -0.0232 0.1920 0.0173 0.027 Uiso calc R 1 . .
H H8B 0.0391 0.2632 -0.0052 0.027 Uiso calc R 1 . .
C C9 0.04892(11) 0.0368(2) 0.07202(6) 0.0223(4) Uani d . 1 . .
H H9A 0.0095 -0.0237 0.0565 0.027 Uiso calc R 1 . .
H H9B 0.0289 0.0931 0.0940 0.027 Uiso calc R 1 . .
C C10 0.11083(11) -0.0544(2) 0.09285(6) 0.0216(4) Uani d . 1 . .
H H10A 0.0926 -0.1302 0.1102 0.026 Uiso calc R 1 . .
H H10B 0.1350 -0.1005 0.0707 0.026 Uiso calc R 1 . .
Al Al1 0.0000 0.23840(9) 0.2500 0.0198(2) Uani d S 1 . .
O O61 -0.00086(8) 0.23376(16) 0.19074(4) 0.0249(3) Uani d D 1 . .
H H61A -0.0360(10) 0.264(2) 0.1729(7) 0.037 Uiso d D 1 . .
H H61B 0.0382(10) 0.252(2) 0.1806(7) 0.037 Uiso d D 1 . .
O O71 0.10281(7) 0.24265(15) 0.25935(5) 0.0221(3) Uani d D 1 . .
H H71A 0.1263(12) 0.3149(19) 0.2524(7) 0.033 Uiso d D 1 . .
H H71B 0.1255(12) 0.1683(18) 0.2528(7) 0.033 Uiso d D 1 . .
O O81 0.0000 0.4402(2) 0.2500 0.0301(5) Uani d SD 1 . .
H H81 0.0293(12) 0.492(2) 0.2384(7) 0.045 Uiso d D 1 . .
O O91 0.0000 0.0388(2) 0.2500 0.0223(4) Uani d SD 1 . .
H H91 0.0103(12) -0.010(2) 0.2283(6) 0.034 Uiso d D 1 . .
Al Al2 0.2500 0.2500 0.0000 0.01640(19) Uani d S 1 . .
O O62 0.21992(7) 0.18953(15) 0.05123(4) 0.0198(3) Uani d D 1 . .
H H62A 0.2410(11) 0.209(2) 0.0769(5) 0.030 Uiso d D 1 . .
H H62B 0.1753(9) 0.167(2) 0.0512(6) 0.030 Uiso d D 1 . .
O O72 0.19430(7) 0.41750(15) 0.00134(4) 0.0202(3) Uani d D 1 . .
H H72A 0.1634(11) 0.427(2) 0.0182(6) 0.030 Uiso d D 1 . .
H H72B 0.1902(12) 0.4934(19) -0.0144(6) 0.030 Uiso d D 1 . .
O O82 0.33117(7) 0.34266(15) 0.03054(4) 0.0196(3) Uani d D 1 . .
H H82A 0.3366(12) 0.4312(17) 0.0368(7) 0.029 Uiso d D 1 . .
H H82B 0.3619(11) 0.293(2) 0.0469(6) 0.029 Uiso d D 1 . .
N N1 0.06148(13) 0.2906(4) -0.11278(7) 0.0233(5) Uani d PD 0.873(3) A 1
O O15 0.08802(9) 0.3463(2) -0.07714(5) 0.0269(5) Uani d PD 0.873(3) A 1
O O16 0.05444(9) 0.1565(2) -0.11524(6) 0.0257(4) Uani d PD 0.873(3) A 1
O O17 0.0419(5) 0.3686(6) -0.14492(12) 0.0276(11) Uani d PD 0.873(3) A 1
N N1' 0.0744(13) 0.3412(19) -0.1077(7) 0.041(8) Uiso d PD 0.127(3) A 2
O O15' 0.1016(7) 0.4327(15) -0.0812(4) 0.029(3) Uiso d PD 0.127(3) A 2
O O16' 0.0680(9) 0.2091(18) -0.1000(5) 0.035(4) Uiso d PD 0.127(3) A 2
O O17' 0.050(3) 0.384(4) -0.1456(9) 0.040(14) Uiso d PD 0.127(3) A 2
N N2 0.15749(9) 0.58808(18) 0.22196(5) 0.0230(4) Uani d . 1 . .
O O18 0.08912(8) 0.60215(16) 0.21283(5) 0.0380(4) Uani d . 1 . .
O O19 0.19791(8) 0.68393(16) 0.21336(5) 0.0321(4) Uani d . 1 . .
O O20 0.18285(7) 0.47372(14) 0.23965(4) 0.0229(3) Uani d . 1 . .
N N3 0.16419(10) -0.2319(2) -0.02974(7) 0.0197(5) Uani d PD 0.873(3) A 1
O O21 0.17195(10) -0.2256(2) 0.00955(5) 0.0292(5) Uani d PD 0.873(3) A 1
O O22 0.16597(9) -0.35206(16) -0.04861(5) 0.0250(5) Uani d PD 0.873(3) A 1
O O23 0.15249(19) -0.1228(3) -0.05334(10) 0.0254(7) Uani d PD 0.873(3) A 1
N N3' 0.1680(8) -0.1740(16) -0.0092(5) 0.025(4) Uiso d PD 0.127(3) A 2
O O21' 0.2113(6) -0.1265(12) 0.0189(3) 0.024(3) Uiso d PD 0.127(3) A 2
O O22' 0.1386(6) -0.2961(11) -0.0089(4) 0.027(3) Uiso d PD 0.127(3) A 2
O O23' 0.1486(15) -0.102(2) -0.0445(6) 0.024(6) Uiso d PD 0.127(3) A 2
O O11 0.11479(8) 0.27185(16) 0.15730(5) 0.0279(4) Uani d D 1 . .
H H11A 0.1268(13) 0.1957(19) 0.1464(7) 0.042 Uiso d D 1 . .
H H11B 0.1390(13) 0.339(2) 0.1506(8) 0.042 Uiso d D 1 . .
O O12 0.04285(9) -0.12000(16) 0.19051(5) 0.0295(4) Uani d D 1 . .
H H12A 0.0092(12) -0.127(2) 0.1688(6) 0.044 Uiso d D 1 . .
H H12B 0.0494(13) -0.2082(19) 0.1958(7) 0.044 Uiso d D 1 . .
O O13 -0.16558(8) 0.00854(16) 0.25708(5) 0.0300(4) Uani d D 1 . .
H H13A -0.2099(9) 0.000(3) 0.2546(8) 0.045 Uiso d D 1 . .
H H13B -0.1453(12) -0.048(2) 0.2759(7) 0.045 Uiso d D 1 . .
O O14 0.09889(10) 0.3499(2) 0.36557(6) 0.0427(4) Uani d D 1 . .
H H14A 0.1154(16) 0.292(2) 0.3881(7) 0.064 Uiso d D 1 . .
H H14B 0.0893(16) 0.431(2) 0.3739(9) 0.064 Uiso d D 1 . .

loop_
_atom_site_aniso_label
_atom_site_aniso_U_11
_atom_site_aniso_U_22
_atom_site_aniso_U_33
_atom_site_aniso_U_12
_atom_site_aniso_U_13
_atom_site_aniso_U_23
O1 0.0201(7) 0.0192(7) 0.0264(7) 0.0008(6) 0.0060(6) -0.0023(6)
O2 0.0236(8) 0.0188(7) 0.0178(7) -0.0006(6) 0.0048(6) 0.0021(5)
O3 0.0191(7) 0.0201(7) 0.0315(8) 0.0010(6) 0.0051(6) 0.0054(6)
O4 0.0188(7) 0.0210(7) 0.0291(8) -0.0014(6) 0.0077(6) -0.0025(6)
O5 0.0183(7) 0.0201(7) 0.0263(7) -0.0010(6) 0.0068(6) 0.0046(6)
C1 0.0246(11) 0.0189(10) 0.0252(11) 0.0042(9) 0.0078(9) 0.0058(9)
C2 0.0264(11) 0.0232(11) 0.0225(10) 0.0024(9) 0.0064(9) 0.0078(9)
C3 0.0219(11) 0.0267(11) 0.0188(10) -0.0018(9) 0.0037(8) -0.0045(8)
C4 0.0190(10) 0.0233(11) 0.0252(11) -0.0034(8) 0.0063(8) -0.0025(9)
C5 0.0272(12) 0.0169(10) 0.0290(11) 0.0019(9) 0.0039(9) 0.0009(9)
C6 0.0264(11) 0.0189(10) 0.0292(11) 0.0040(9) 0.0070(9) -0.0019(9)
C7 0.0164(10) 0.0237(11) 0.0323(11) 0.0005(8) 0.0065(9) 0.0045(9)
C8 0.0164(10) 0.0251(11) 0.0250(11) -0.0007(8) 0.0008(8) 0.0039(9)
C9 0.0224(11) 0.0210(10) 0.0253(10) -0.0054(9) 0.0096(8) -0.0002(9)
C10 0.0254(11) 0.0166(10) 0.0248(11) -0.0043(8) 0.0102(8) -0.0022(8)
Al1 0.0163(4) 0.0177(4) 0.0275(5) 0.000 0.0097(3) 0.000
O61 0.0170(8) 0.0317(9) 0.0278(8) 0.0028(7) 0.0086(6) 0.0038(7)
O71 0.0176(7) 0.0172(7) 0.0337(8) -0.0015(6) 0.0105(6) -0.0013(6)
O81 0.0254(12) 0.0175(11) 0.0528(15) 0.000 0.0224(10) 0.000
O91 0.0224(11) 0.0172(11) 0.0304(12) 0.000 0.0130(9) 0.000
Al2 0.0145(4) 0.0193(4) 0.0154(4) 0.0002(3) 0.0025(3) 0.0033(3)
O62 0.0159(7) 0.0278(8) 0.0161(7) -0.0024(6) 0.0034(6) 0.0039(6)
O72 0.0201(8) 0.0210(8) 0.0207(7) 0.0029(6) 0.0069(6) 0.0051(6)
O82 0.0181(7) 0.0197(7) 0.0202(7) 0.0000(6) 0.0003(6) 0.0031(6)
N1 0.0118(12) 0.0384(17) 0.0197(13) 0.0015(13) 0.0024(8) -0.0016(13)
O15 0.0276(10) 0.0322(12) 0.0188(9) 0.0049(8) -0.0025(7) -0.0043(8)
O16 0.0252(10) 0.0237(10) 0.0273(10) -0.0032(8) 0.0019(8) 0.0042(9)
O17 0.028(2) 0.0295(18) 0.0221(17) 0.0019(16) -0.0044(10) 0.0080(9)
N2 0.0212(9) 0.0222(9) 0.0257(9) -0.0035(8) 0.0046(7) -0.0011(7)
O18 0.0159(8) 0.0330(9) 0.0643(11) -0.0008(7) 0.0036(7) 0.0179(8)
O19 0.0244(8) 0.0256(8) 0.0471(10) -0.0073(7) 0.0079(7) 0.0067(7)
O20 0.0206(7) 0.0195(7) 0.0283(8) -0.0009(6) 0.0030(6) 0.0010(6)
N3 0.0127(10) 0.0235(11) 0.0227(11) 0.0016(8) 0.0025(8) 0.0042(10)
O21 0.0340(11) 0.0377(11) 0.0163(9) 0.0086(9) 0.0048(8) 0.0011(9)
O22 0.0331(10) 0.0157(9) 0.0243(9) 0.0006(7) -0.0007(7) -0.0002(7)
O23 0.0339(14) 0.0185(12) 0.0231(12) -0.0014(10) 0.0021(12) 0.0043(12)
O11 0.0294(9) 0.0217(8) 0.0374(9) -0.0033(7) 0.0196(7) -0.0052(7)
O12 0.0338(9) 0.0223(8) 0.0340(9) 0.0015(7) 0.0102(7) -0.0014(7)
O13 0.0155(7) 0.0274(9) 0.0464(10) -0.0030(7) 0.0029(7) 0.0061(7)
O14 0.0384(10) 0.0476(11) 0.0421(10) -0.0083(9) 0.0070(8) -0.0144(9)

loop_
_atom_type_symbol
_atom_type_description
_atom_type_scat_dispersion_real
_atom_type_scat_dispersion_imag
_atom_type_scat_source
C C 0.0033 0.0016 'International Tables Vol C Tables 4.2.6.8 and 6.1.1.4'
H H 0.0000 0.0000 'International Tables Vol C Tables 4.2.6.8 and 6.1.1.4'
O O 0.0106 0.0060 'International Tables Vol C Tables 4.2.6.8 and 6.1.1.4'
N N 0.0061 0.0033 'International Tables Vol C Tables 4.2.6.8 and 6.1.1.4'
Al Al 0.0645 0.0514 'International Tables Vol C Tables 4.2.6.8 and 6.1.1.4'

loop_
_geom_angle_atom_site_label_1
_geom_angle_atom_site_label_2
_geom_angle_atom_site_label_3
_geom_angle_site_symmetry_1
_geom_angle_site_symmetry_3
_geom_angle
_geom_angle_publ_flag
C1 O1 C10 . . 114.99(14) ?
C2 O2 C3 . . 111.87(14) ?
C5 O3 C4 . . 113.79(15) ?
C7 O4 C6 . . 113.24(14) ?
C8 O5 C9 . . 114.35(15) ?
O1 C1 C2 . . 107.36(16) ?
O1 C1 H1A . . 110.2 ?
C2 C1 H1A . . 110.2 ?
O1 C1 H1B . . 110.2 ?
C2 C1 H1B . . 110.2 ?
H1A C1 H1B . . 108.5 ?
O2 C2 C1 . . 109.76(15) ?
O2 C2 H2A . . 109.7 ?
C1 C2 H2A . . 109.7 ?
O2 C2 H2B . . 109.7 ?
C1 C2 H2B . . 109.7 ?
H2A C2 H2B . . 108.2 ?
O2 C3 C4 . . 109.12(15) ?
O2 C3 H3A . . 109.9 ?
C4 C3 H3A . . 109.9 ?
O2 C3 H3B . . 109.9 ?
C4 C3 H3B . . 109.9 ?
H3A C3 H3B . . 108.3 ?
O3 C4 C3 . . 107.17(15) ?
O3 C4 H4A . . 110.3 ?
C3 C4 H4A . . 110.3 ?
O3 C4 H4B . . 110.3 ?
C3 C4 H4B . . 110.3 ?
H4A C4 H4B . . 108.5 ?
O3 C5 C6 . . 107.88(16) ?
O3 C5 H5A . . 110.1 ?
C6 C5 H5A . . 110.1 ?
O3 C5 H5B . . 110.1 ?
C6 C5 H5B . . 110.1 ?
H5A C5 H5B . . 108.4 ?
O4 C6 C5 . . 109.10(16) ?
O4 C6 H6A . . 109.9 ?
C5 C6 H6A . . 109.9 ?
O4 C6 H6B . . 109.9 ?
C5 C6 H6B . . 109.9 ?
H6A C6 H6B . . 108.3 ?
O4 C7 C8 . . 108.08(16) ?
O4 C7 H7A . . 110.1 ?
C8 C7 H7A . . 110.1 ?
O4 C7 H7B . . 110.1 ?
C8 C7 H7B . . 110.1 ?
H7A C7 H7B . . 108.4 ?
O5 C8 C7 . . 113.17(16) ?
O5 C8 H8A . . 108.9 ?
C7 C8 H8A . . 108.9 ?
O5 C8 H8B . . 108.9 ?
C7 C8 H8B . . 108.9 ?
H8A C8 H8B . . 107.8 ?
O5 C9 C10 . . 107.32(16) ?
O5 C9 H9A . . 110.3 ?
C10 C9 H9A . . 110.3 ?
O5 C9 H9B . . 110.3 ?
C10 C9 H9B . . 110.3 ?
H9A C9 H9B . . 108.5 ?
O1 C10 C9 . . 107.99(15) ?
O1 C10 H10A . . 110.1 ?
C9 C10 H10A . . 110.1 ?
O1 C10 H10B . . 110.1 ?
C9 C10 H10B . . 110.1 ?
H10A C10 H10B . . 108.4 ?
O91 Al1 O61 . . 88.67(5) ?
O91 Al1 O61 . 2 88.67(5) ?
O61 Al1 O61 . 2 177.34(10) ?
O91 Al1 O71 . 2 91.21(5) ?
O61 Al1 O71 . 2 90.01(6) ?
O61 Al1 O71 2 2 90.04(6) ?
O91 Al1 O71 . . 91.21(5) ?
O61 Al1 O71 . . 90.04(6) ?
O61 Al1 O71 2 . 90.01(6) ?
O71 Al1 O71 2 . 177.59(10) ?
O91 Al1 O81 . . 180.0000(10) ?
O61 Al1 O81 . . 91.33(5) ?
O61 Al1 O81 2 . 91.33(5) ?
O71 Al1 O81 2 . 88.79(5) ?
O71 Al1 O81 . . 88.79(5) ?
Al1 O61 H61A . . 122.9(16) ?
Al1 O61 H61B . . 119.9(15) ?
H61A O61 H61B . . 107(2) ?
Al1 O71 H71A . . 121.6(15) ?
Al1 O71 H71B . . 118.2(15) ?
H71A O71 H71B . . 106.8(19) ?
Al1 O81 H81 . . 124.7(16) ?
Al1 O91 H91 . . 121.4(15) ?
O82 Al2 O82 . 7 180.00(6) ?
O82 Al2 O62 . . 91.39(6) ?
O82 Al2 O62 7 . 88.62(6) ?
O82 Al2 O62 . 7 88.62(6) ?
O82 Al2 O62 7 7 91.38(6) ?
O62 Al2 O62 . 7 180.0 ?
O82 Al2 O72 . . 90.19(6) ?
O82 Al2 O72 7 . 89.81(6) ?
O62 Al2 O72 . . 89.40(6) ?
O62 Al2 O72 7 . 90.60(6) ?
O82 Al2 O72 . 7 89.81(6) ?
O82 Al2 O72 7 7 90.19(6) ?
O62 Al2 O72 . 7 90.60(6) ?
O62 Al2 O72 7 7 89.40(6) ?
O72 Al2 O72 . 7 180.0 ?
Al2 O62 H62A . . 126.5(14) ?
Al2 O62 H62B . . 119.8(14) ?
H62A O62 H62B . . 110.2(18) ?
Al2 O72 H72A . . 121.9(15) ?
Al2 O72 H72B . . 132.1(14) ?
H72A O72 H72B . . 105.8(19) ?
Al2 O82 H82A . . 128.7(15) ?
Al2 O82 H82B . . 118.1(15) ?
H82A O82 H82B . . 110.4(19) ?
O17 N1 O16 . . 121.0(3) ?
O17 N1 O15 . . 120.0(4) ?
O16 N1 O15 . . 119.0(2) ?
O15' N1' O16' . . 125.6(19) ?
O15' N1' O17' . . 117(2) ?
O16' N1' O17' . . 117(2) ?
O19 N2 O20 . . 121.24(16) ?
O19 N2 O18 . . 120.16(17) ?
O20 N2 O18 . . 118.60(16) ?
O21 N3 O23 . . 122.6(3) ?
O21 N3 O22 . . 120.46(19) ?
O23 N3 O22 . . 116.9(2) ?
O21' N3' O22' . . 125.1(15) ?
O21' N3' O23' . . 120.5(16) ?
O22' N3' O23' . . 114.4(17) ?
H11A O11 H11B . . 111(2) ?
H12A O12 H12B . . 98(2) ?
H13A O13 H13B . . 110(2) ?
H14A O14 H14B . . 111(2) ?

loop_
_geom_bond_atom_site_label_1
_geom_bond_atom_site_label_2
_geom_bond_site_symmetry_2
_geom_bond_distance
_geom_bond_publ_flag
O1 C1 . 1.430(2) ?
O1 C10 . 1.430(2) ?
O2 C2 . 1.431(2) ?
O2 C3 . 1.435(2) ?
O3 C5 . 1.416(2) ?
O3 C4 . 1.429(2) ?
O4 C7 . 1.437(2) ?
O4 C6 . 1.439(2) ?
O5 C8 . 1.434(2) ?
O5 C9 . 1.440(2) ?
C1 C2 . 1.501(3) ?
C1 H1A . 0.9900 ?
C1 H1B . 0.9900 ?
C2 H2A . 0.9900 ?
C2 H2B . 0.9900 ?
C3 C4 . 1.501(3) ?
C3 H3A . 0.9900 ?
C3 H3B . 0.9900 ?
C4 H4A . 0.9900 ?
C4 H4B . 0.9900 ?
C5 C6 . 1.498(3) ?
C5 H5A . 0.9900 ?
C5 H5B . 0.9900 ?
C6 H6A . 0.9900 ?
C6 H6B . 0.9900 ?
C7 C8 . 1.501(3) ?
C7 H7A . 0.9900 ?
C7 H7B . 0.9900 ?
C8 H8A . 0.9900 ?
C8 H8B . 0.9900 ?
C9 C10 . 1.497(3) ?
C9 H9A . 0.9900 ?
C9 H9B . 0.9900 ?
C10 H10A . 0.9900 ?
C10 H10B . 0.9900 ?
Al1 O91 . 1.868(2) ?
Al1 O61 . 1.8695(14) ?
Al1 O61 2 1.8695(14) ?
Al1 O71 2 1.8877(14) ?
Al1 O71 . 1.8877(14) ?
Al1 O81 . 1.889(2) ?
O61 H61A . 0.842(16) ?
O61 H61B . 0.856(16) ?
O71 H71A . 0.853(16) ?
O71 H71B . 0.857(16) ?
O81 H81 . 0.858(16) ?
O91 H91 . 0.869(15) ?
Al2 O82 . 1.8680(13) ?
Al2 O82 7 1.8681(13) ?
Al2 O62 . 1.8828(13) ?
Al2 O62 7 1.8829(13) ?
Al2 O72 . 1.8837(14) ?
Al2 O72 7 1.8837(14) ?
O62 H62A . 0.861(15) ?
O62 H62B . 0.857(15) ?
O72 H72A . 0.849(15) ?
O72 H72B . 0.863(15) ?
O82 H82A . 0.854(15) ?
O82 H82B . 0.844(16) ?
N1 O17 . 1.255(4) ?
N1 O16 . 1.263(4) ?
N1 O15 . 1.266(3) ?
N1' O15' . 1.245(16) ?
N1' O16' . 1.270(16) ?
N1' O17' . 1.274(17) ?
N2 O19 . 1.229(2) ?
N2 O20 . 1.263(2) ?
N2 O18 . 1.265(2) ?
N3 O21 . 1.227(3) ?
N3 O23 . 1.262(3) ?
N3 O22 . 1.276(3) ?
N3' O21' . 1.184(14) ?
N3' O22' . 1.267(15) ?
N3' O23' . 1.302(16) ?
O11 H11A . 0.837(16) ?
O11 H11B . 0.823(16) ?
O12 H12A . 0.852(17) ?
O12 H12B . 0.847(17) ?
O13 H13A . 0.819(16) ?
O13 H13B . 0.839(16) ?
O14 H14A . 0.906(17) ?
O14 H14B . 0.830(17) ?

loop_
_geom_torsion_atom_site_label_1
_geom_torsion_atom_site_label_2
_geom_torsion_atom_site_label_3
_geom_torsion_atom_site_label_4
_geom_torsion_site_symmetry_1
_geom_torsion_site_symmetry_2
_geom_torsion_site_symmetry_3
_geom_torsion_site_symmetry_4
_geom_torsion
_geom_torsion_publ_flag
C10 O1 C1 C2 . . . . -179.84(15) ?
C3 O2 C2 C1 . . . . 160.82(16) ?
O1 C1 C2 O2 . . . . -60.0(2) ?
C2 O2 C3 C4 . . . . -161.00(16) ?
C5 O3 C4 C3 . . . . -174.91(15) ?
O2 C3 C4 O3 . . . . 61.96(19) ?
C4 O3 C5 C6 . . . . 170.62(16) ?
C7 O4 C6 C5 . . . . 157.85(16) ?
O3 C5 C6 O4 . . . . -67.4(2) ?
C6 O4 C7 C8 . . . . -175.15(16) ?
C9 O5 C8 C7 . . . . 84.70(19) ?
O4 C7 C8 O5 . . . . 63.2(2) ?
C8 O5 C9 C10 . . . . -174.16(15) ?
C1 O1 C10 C9 . . . . -163.96(15) ?
O5 C9 C10 O1 . . . . 68.02(18) ?
